data_4021016
loop_
_publ_author_name
'Takuya Koizumi'
'Eiko Mochizuki'
'Ken Kokubo'
'Takumi Oshima'

_publ_section_title
;
 Mechanism of Novel Consecutive Rearrangements
 of Cyclobutene-Fused Diphenylhomobenzoquinones
 Catalyzed by Lewis Acids
;
_journal_name_full 'Journal of Organic Chemistry'
_journal_page_first 4577
_journal_page_last 4585
_journal_paper_doi 10.1021/jo035830k
_journal_volume 69
_journal_year 2004
_chemical_formula_moiety 'C27 H28 O2 '
_chemical_formula_sum 'C27 H28 O2'
_chemical_formula_weight 384.52
_space_group_IT_number 2
_symmetry_cell_setting triclinic
_symmetry_Int_Tables_number 2
_symmetry_space_group_name_Hall '-P 1'
_symmetry_space_group_name_H-M 'P -1'
_cell_angle_alpha 97.55(1)
_cell_angle_beta 106.09(1)
_cell_angle_gamma 86.019(4)
_cell_formula_units_Z 2
_cell_length_a 9.719(1)
_cell_length_b 12.4697(6)
_cell_length_c 9.062(1)
_cell_measurement_temperature 223.2
_cell_volume 1045.5(2)
_exptl_crystal_density_diffrn 1.221
_cod_database_code 4021016

loop_
_symmetry_equiv_pos_as_xyz
x,y,z
-x,-y,-z

loop_
_atom_site_label
_atom_site_type_symbol
_atom_site_fract_x
_atom_site_fract_y
_atom_site_fract_z
_atom_site_U_iso_or_equiv
_atom_site_adp_type
_atom_site_occupancy
_atom_site_calc_flag
_atom_site_refinement_flags
_atom_site_disorder_assembly
_atom_site_disorder_group
O(001) O 0.5956(5) 0.3699(3) 0.9595(5) 0.070(1) Uani 1.00 d . . .
O(002) O 0.7886(5) -0.0240(3) 0.7147(6) 0.087(1) Uani 1.00 d . . .
C(003) C 1.0264(5) 0.3273(4) 0.6522(5) 0.049(1) Uani 1.00 d . . .
C(004) C 0.7714(5) 0.2542(4) 0.5577(5) 0.047(1) Uani 1.00 d . . .
C(005) C 0.7642(5) 0.2484(4) 0.8721(5) 0.048(1) Uani 1.00 d . . .
C(006) C 1.1108(6) 0.4162(5) 0.7266(6) 0.057(1) Uani 1.00 d . . .
C(007) C 0.6682(5) 0.1925(4) 0.5861(6) 0.049(1) Uani 1.00 d . . .
C(008) C 1.0795(6) 0.2557(4) 0.5458(6) 0.054(1) Uani 1.00 d . . .
C(009) C 0.6363(6) 0.2450(5) 0.2895(6) 0.060(1) Uani 1.00 d . . .
C(010) C 0.5358(6) 0.1816(4) 0.3174(6) 0.058(1) Uani 1.00 d . . .
C(011) C 0.7515(5) 0.2799(4) 0.4084(6) 0.054(1) Uani 1.00 d . . .
C(012) C 0.5519(6) 0.1547(4) 0.4646(6) 0.055(1) Uani 1.00 d . . .
C(013) C 1.2410(6) 0.4320(5) 0.7005(7) 0.065(2) Uani 1.00 d . . .
C(014) C 0.8868(5) 0.3095(4) 0.6915(6) 0.048(1) Uani 1.00 d . . .
C(015) C 0.6847(6) 0.3559(4) 0.8841(6) 0.051(1) Uani 1.00 d . . .
C(016) C 1.2927(6) 0.3568(5) 0.5977(7) 0.065(2) Uani 1.00 d . . .
C(017) C 0.9134(5) 0.2497(4) 0.8417(5) 0.049(1) Uani 1.00 d . . .
C(018) C 0.8108(5) 0.4192(4) 0.7181(6) 0.051(1) Uani 1.00 d . . .
C(019) C 0.7154(5) 0.4411(4) 0.8020(6) 0.048(1) Uani 1.00 d . . .
C(020) C 0.9499(6) 0.1249(4) 0.8261(6) 0.058(1) Uani 1.00 d . . .
C(021) C 0.8077(7) 0.0722(5) 0.7563(7) 0.064(2) Uani 1.00 d . . .
C(023) C 0.6352(6) 0.5486(4) 0.8140(7) 0.061(1) Uani 1.00 d . . .
C(024) C 1.2112(6) 0.2722(5) 0.5186(6) 0.061(1) Uani 1.00 d . . .
C(025) C 0.5520(6) 0.1210(5) 0.7783(7) 0.064(2) Uani 1.00 d . . .
C(026) C 0.6873(6) 0.1582(4) 0.7478(6) 0.052(1) Uani 1.00 d . . .
C(027) C 1.0236(6) 0.3100(4) 0.9779(6) 0.057(1) Uani 1.00 d . . .
C(028) C 1.0718(9) 0.0732(6) 0.7596(8) 0.092(2) Uani 1.00 d . . .
C(30) C 1.0328(7) 0.2796(5) 1.1378(6) 0.072(2) Uani 1.00 d . . .
C(31) C 1.188(2) 0.041(2) 0.838(1) 0.36(2) Uani 1.00 d . . .
H(1) H 1.0764 0.4691 0.7987 0.0694 Uiso 1.00 calc . . .
H(2) H 1.0223 0.1948 0.4897 0.0657 Uiso 1.00 calc . . .
H(3) H 1.2977 0.4950 0.7540 0.0818 Uiso 1.00 calc . . .
H(4) H 1.3850 0.3667 0.5802 0.0788 Uiso 1.00 calc . . .
H(5) H 1.2467 0.2200 0.4470 0.0728 Uiso 1.00 calc . . .
H(6) H 0.6267 0.2650 0.1859 0.0681 Uiso 1.00 calc . . .
H(7) H 0.4542 0.1588 0.2318 0.0692 Uiso 1.00 calc . . .
H(8) H 0.8213 0.3264 0.3883 0.0653 Uiso 1.00 calc . . .
H(9) H 0.4821 0.1106 0.4847 0.0678 Uiso 1.00 calc . . .
H(10) H 0.6974 0.6063 0.8559 0.0740 Uiso 1.00 calc . . .
H(11) H 0.5754 0.5631 0.7141 0.0740 Uiso 1.00 calc . . .
H(12) H 0.5717 0.5466 0.8797 0.0740 Uiso 1.00 calc . . .
H(13) H 0.4855 0.1811 0.7852 0.0816 Uiso 1.00 calc . . .
H(14) H 0.5065 0.0675 0.6998 0.0816 Uiso 1.00 calc . . .
H(15) H 0.5764 0.0916 0.8762 0.0816 Uiso 1.00 calc . . .
H(16) H 0.9439 0.2905 1.1614 0.0869 Uiso 1.00 calc . . .
H(17) H 1.0614 0.2032 1.1419 0.0869 Uiso 1.00 calc . . .
H(18) H 1.1042 0.3196 1.2166 0.0869 Uiso 1.00 calc . . .
H(19) H 1.1965 0.0059 0.9199 0.3581 Uiso 1.00 calc . . .
H(20) H 1.2631 0.0208 0.7873 0.3581 Uiso 1.00 calc . . .
H(21) H 1.2404 0.1198 0.9021 0.3581 Uiso 1.00 calc . . .
H(22) H 1.1163 0.2986 0.9580 0.0741 Uiso 1.00 calc . . .
H(23) H 0.9997 0.3865 0.9779 0.0741 Uiso 1.00 calc . . .
H(24) H 1.0376 0.0035 0.7017 0.1169 Uiso 1.00 calc . . .
H(25) H 1.0817 0.1172 0.6834 0.1169 Uiso 1.00 calc . . .
H(26) H 0.9775 0.1089 0.9318 0.0705 Uiso 1.00 calc . . .
H(27) H 0.8350 0.4784 0.6707 0.0606 Uiso 1.00 calc . . .
H(28) H 0.7808 0.2203 0.9717 0.0575 Uiso 1.00 calc . . .

loop_
_atom_site_aniso_label
_atom_site_aniso_U_11
_atom_site_aniso_U_22
_atom_site_aniso_U_33
_atom_site_aniso_U_12
_atom_site_aniso_U_13
_atom_site_aniso_U_23
O(001) 0.082(3) 0.070(2) 0.067(3) 0.004(2) 0.040(2) 0.000(2)
O(002) 0.099(3) 0.045(2) 0.094(3) 0.000(2) 0.000(3) -0.010(2)
C(003) 0.047(3) 0.062(3) 0.034(3) 0.005(2) 0.009(2) 0.003(2)
C(004) 0.048(3) 0.050(3) 0.034(3) 0.004(2) 0.005(2) -0.005(2)
C(005) 0.059(3) 0.047(3) 0.036(3) -0.002(2) 0.013(2) -0.001(2)
C(006) 0.047(3) 0.068(3) 0.053(3) -0.002(3) 0.014(3) -0.002(3)
C(007) 0.051(3) 0.050(3) 0.041(3) 0.001(2) 0.009(2) -0.008(2)
C(008) 0.054(3) 0.061(3) 0.042(3) 0.010(3) 0.011(2) 0.004(2)
C(009) 0.060(3) 0.069(4) 0.044(3) 0.001(3) 0.008(3) 0.000(3)
C(010) 0.050(3) 0.067(3) 0.043(3) 0.004(3) -0.001(2) -0.006(3)
C(011) 0.052(3) 0.068(3) 0.037(3) 0.003(3) 0.006(2) 0.004(2)
C(012) 0.050(3) 0.049(3) 0.057(3) 0.002(2) 0.005(3) -0.003(2)
C(013) 0.056(3) 0.075(4) 0.064(4) -0.001(3) 0.019(3) 0.006(3)
C(014) 0.043(3) 0.060(3) 0.039(3) 0.002(2) 0.008(2) 0.001(2)
C(015) 0.051(3) 0.059(3) 0.039(3) 0.003(2) 0.013(2) -0.007(2)
C(016) 0.049(3) 0.097(4) 0.050(3) -0.001(3) 0.013(3) 0.012(3)
C(017) 0.052(3) 0.056(3) 0.034(3) 0.006(2) 0.007(2) -0.001(2)
C(018) 0.050(3) 0.057(3) 0.043(3) -0.005(2) 0.011(2) -0.005(2)
C(019) 0.051(3) 0.047(3) 0.043(3) 0.002(2) 0.010(2) -0.001(2)
C(020) 0.061(3) 0.059(3) 0.046(3) 0.012(3) 0.008(3) 0.000(2)
C(021) 0.071(4) 0.058(3) 0.054(4) 0.007(3) 0.009(3) 0.001(3)
C(023) 0.057(3) 0.052(3) 0.072(4) 0.004(3) 0.019(3) -0.004(3)
C(024) 0.047(3) 0.096(4) 0.037(3) 0.012(3) 0.009(2) 0.006(3)
C(025) 0.071(4) 0.064(3) 0.056(3) -0.017(3) 0.010(3) 0.008(3)
C(026) 0.057(3) 0.049(3) 0.049(3) -0.001(2) 0.012(3) 0.000(2)
C(027) 0.060(3) 0.064(3) 0.040(3) -0.005(3) 0.007(2) -0.004(2)
C(028) 0.100(6) 0.093(5) 0.080(5) 0.055(4) 0.031(4) 0.018(4)
C(30) 0.082(4) 0.082(4) 0.040(3) -0.004(4) 0.001(3) -0.001(3)
C(31) 0.17(1) 0.76(4) 0.110(10) 0.29(2) 0.064(9) 0.08(2)

loop_
_geom_bond_atom_site_label_1
_geom_bond_atom_site_label_2
_geom_bond_distance
_geom_bond_site_symmetry_1
_geom_bond_site_symmetry_2
_geom_bond_publ_flag
O(001) C(015) 1.234(8) . . yes
O(002) C(021) 1.221(7) . . yes
C(003) C(006) 1.408(7) . . yes
C(003) C(008) 1.407(8) . . yes
C(003) C(014) 1.532(8) . . yes
C(004) C(007) 1.403(8) . . yes
C(004) C(011) 1.390(7) . . yes
C(004) C(014) 1.528(6) . . yes
C(005) C(015) 1.507(7) . . yes
C(005) C(017) 1.551(8) . . yes
C(005) C(026) 1.552(6) . . yes
C(006) C(013) 1.381(9) . . yes
C(007) C(012) 1.400(7) . . yes
C(007) C(026) 1.538(8) . . yes
C(008) C(024) 1.402(9) . . yes
C(009) C(010) 1.393(9) . . yes
C(009) C(011) 1.371(7) . . yes
C(010) C(012) 1.383(8) . . yes
C(013) C(016) 1.401(9) . . yes
C(014) C(017) 1.588(7) . . yes
C(014) C(018) 1.531(7) . . yes
C(015) C(019) 1.464(8) . . yes
C(016) C(024) 1.363(8) . . yes
C(017) C(020) 1.568(7) . . yes
C(017) C(027) 1.540(6) . . yes
C(018) C(019) 1.347(8) . . yes
C(019) C(023) 1.510(7) . . yes
C(020) C(021) 1.508(8) . . yes
C(020) C(028) 1.54(1) . . yes
C(021) C(026) 1.525(8) . . yes
C(025) C(026) 1.530(9) . . yes
C(027) C(30) 1.522(8) . . yes
C(028) C(31) 1.23(2) . . yes
